data_4026825
loop_
_publ_author_name
'James E. Biggs-Houck'
'Rebecca L. Davis'
'Jingqiang Wei'
'Brandon Q. Mercado'
'Marilyn M. Olmstead'
'Dean J. Tantillo'
'Jared T. Shaw'

_publ_section_title
;
 Carbon-Carbon Bond-Forming Reactions of \a-Thioaryl Carbonyl Compounds
 for the Synthesis of Complex Heterocyclic Molecules
;
_journal_name_full 'Journal of Organic Chemistry'
_journal_page_first 160
_journal_page_last 172
_journal_paper_doi 10.1021/jo201541e
_journal_volume 77
_journal_year 2012
_chemical_absolute_configuration ad
_chemical_formula_moiety 'C26 H25 N O4 S'
_chemical_formula_sum 'C26 H25 N O4 S'
_chemical_formula_weight 447.53
_chemical_name_systematic
; 
 (2S,3S)-methyl 1-benzyl-5-oxo-2-phenyl-3-((S)-p-tolylsulfinyl)
 pyrrolidine-3-carboxylate 
;
_space_group_IT_number 9
_symmetry_cell_setting monoclinic
_symmetry_space_group_name_Hall 'C -2yc'
_symmetry_space_group_name_H-M 'C 1 c 1'
_atom_sites_solution_hydrogens geom
_atom_sites_solution_primary direct
_atom_sites_solution_secondary difmap
_audit_creation_method SHELXL-97
_cell_angle_alpha 90.00
_cell_angle_beta 112.147(4)
_cell_angle_gamma 90.00
_cell_formula_units_Z 8
_cell_length_a 19.9932(19)
_cell_length_b 19.5534(18)
_cell_length_c 12.3256(12)
_cell_measurement_reflns_used 13619
_cell_measurement_temperature 90(2)
_cell_measurement_theta_max 30.57
_cell_measurement_theta_min 1.51
_cell_volume 4463.0(7)
_computing_cell_refinement 'SAINT (Bruker, 2008)'
_computing_data_collection 'Apex 2 (Bruker, 2006)'
_computing_data_reduction 'SAINT (Bruker, 2008)'
_computing_molecular_graphics 'SHELXL-97 (Sheldrick, 2008)'
_computing_publication_material 'SHELXL97 (Sheldrick, 2008)'
_computing_structure_refinement 'SHELXL-97 (Sheldrick, 2008)'
_computing_structure_solution 'SHELXS-97 (Sheldrick, 2008)'
_diffrn_ambient_temperature 90(2)
_diffrn_detector_area_resol_mean 8.3
_diffrn_measured_fraction_theta_full 0.999
_diffrn_measured_fraction_theta_max 0.999
_diffrn_measurement_device_type 'Bruker Apex DUO'
_diffrn_measurement_method \w
_diffrn_radiation_monochromator graphite
_diffrn_radiation_source 'Fine-focus sealed tube'
_diffrn_radiation_type MoK\a
_diffrn_radiation_wavelength 0.71073
_diffrn_reflns_av_R_equivalents 0.0279
_diffrn_reflns_av_sigmaI/netI 0.0356
_diffrn_reflns_limit_h_max 28
_diffrn_reflns_limit_h_min -28
_diffrn_reflns_limit_k_max 27
_diffrn_reflns_limit_k_min -27
_diffrn_reflns_limit_l_max 17
_diffrn_reflns_limit_l_min -17
_diffrn_reflns_number 36153
_diffrn_reflns_theta_full 30.57
_diffrn_reflns_theta_max 30.57
_diffrn_reflns_theta_min 1.51
_exptl_absorpt_coefficient_mu 0.179
_exptl_absorpt_correction_T_max 0.9626
_exptl_absorpt_correction_T_min 0.9492
_exptl_absorpt_correction_type multi-scan
_exptl_absorpt_process_details 'SADABS-2008/1 (Sheldrick, 2008)'
_exptl_crystal_colour colorless
_exptl_crystal_density_diffrn 1.332
_exptl_crystal_description block
_exptl_crystal_F_000 1888
_exptl_crystal_size_max 0.30
_exptl_crystal_size_mid 0.23
_exptl_crystal_size_min 0.22
_refine_diff_density_max 0.292
_refine_diff_density_min -0.231
_refine_diff_density_rms 0.042
_refine_ls_abs_structure_details 'Flack H D (1983), Acta Cryst. A39, 876-881'
_refine_ls_abs_structure_Flack -0.01(3)
_refine_ls_extinction_method none
_refine_ls_goodness_of_fit_ref 1.017
_refine_ls_hydrogen_treatment constr
_refine_ls_matrix_type full
_refine_ls_number_parameters 578
_refine_ls_number_reflns 13619
_refine_ls_number_restraints 2
_refine_ls_restrained_S_all 1.017
_refine_ls_R_factor_all 0.0360
_refine_ls_R_factor_gt 0.0319
_refine_ls_shift/su_max 0.010
_refine_ls_shift/su_mean 0.000
_refine_ls_structure_factor_coef Fsqd
_refine_ls_weighting_details 'calc w=1/[\s^2^(Fo^2^)+(0.0465P)^2^+0.3036P] where P=(Fo^2^+2Fc^2^)/3'
_refine_ls_weighting_scheme calc
_refine_ls_wR_factor_gt 0.0770
_refine_ls_wR_factor_ref 0.0795
_reflns_number_gt 12669
_reflns_number_total 13619
_reflns_threshold_expression >2sigma(I)
_cod_data_source_file jo201541e_si_001_1.cif
_cod_data_source_block bqm59
_cod_original_sg_symbol_H-M 'C c'
_cod_database_code 4026825

loop_
_symmetry_equiv_pos_as_xyz
'x, y, z'
'x, -y, z+1/2'
'x+1/2, y+1/2, z'
'x+1/2, -y+1/2, z+1/2'

loop_
_atom_site_label
_atom_site_type_symbol
_atom_site_fract_x
_atom_site_fract_y
_atom_site_fract_z
_atom_site_U_iso_or_equiv
_atom_site_adp_type
_atom_site_occupancy
_atom_site_symmetry_multiplicity
_atom_site_calc_flag
_atom_site_refinement_flags
N1 N 0.42735(6) -0.51257(6) 0.44679(9) 0.0153(2) Uani 1 1 d .
C2 C 0.37315(7) -0.47831(6) 0.34587(11) 0.0138(2) Uani 1 1 d .
H2 H 0.3804 -0.4907 0.2724 0.017 Uiso 1 1 calc R
C3 C 0.30327(6) -0.51362(6) 0.34816(10) 0.0128(2) Uani 1 1 d .
C4 C 0.32010(7) -0.52246(7) 0.47918(11) 0.0152(2) Uani 1 1 d .
H4A H 0.3072 -0.4809 0.5129 0.018 Uiso 1 1 calc R
H4B H 0.2941 -0.5622 0.4941 0.018 Uiso 1 1 calc R
C5 C 0.40131(7) -0.53424(7) 0.52882(11) 0.0165(2) Uani 1 1 d .
O6 O 0.43738(5) -0.55805(6) 0.62484(9) 0.0235(2) Uani 1 1 d .
C7 C 0.50404(7) -0.50779(7) 0.46933(12) 0.0191(3) Uani 1 1 d .
H7A H 0.5320 -0.5235 0.5502 0.023 Uiso 1 1 calc R
H7B H 0.5166 -0.4593 0.4636 0.023 Uiso 1 1 calc R
C8 C 0.52560(7) -0.54984(7) 0.38496(12) 0.0163(2) Uani 1 1 d .
C9 C 0.50031(7) -0.61669(7) 0.35623(12) 0.0197(3) Uani 1 1 d .
H9 H 0.4680 -0.6357 0.3882 0.024 Uiso 1 1 calc R
C10 C 0.52229(8) -0.65543(7) 0.28101(13) 0.0239(3) Uani 1 1 d .
H10 H 0.5056 -0.7011 0.2631 0.029 Uiso 1 1 calc R
C11 C 0.56846(8) -0.62778(8) 0.23184(14) 0.0257(3) Uani 1 1 d .
H11 H 0.5825 -0.6540 0.1791 0.031 Uiso 1 1 calc R
C12 C 0.59387(8) -0.56153(8) 0.26040(13) 0.0250(3) Uani 1 1 d .
H12 H 0.6260 -0.5426 0.2281 0.030 Uiso 1 1 calc R
C13 C 0.57241(7) -0.52267(7) 0.33623(12) 0.0209(3) Uani 1 1 d .
H13 H 0.5898 -0.4773 0.3549 0.025 Uiso 1 1 calc R
C14 C 0.37626(7) -0.40080(6) 0.36162(12) 0.0158(2) Uani 1 1 d .
C15 C 0.40174(7) -0.37081(7) 0.47310(12) 0.0196(3) Uani 1 1 d .
H15 H 0.4170 -0.3991 0.5407 0.024 Uiso 1 1 calc R
C16 C 0.40496(8) -0.29997(7) 0.48588(14) 0.0240(3) Uani 1 1 d .
H16 H 0.4227 -0.2802 0.5619 0.029 Uiso 1 1 calc R
C17 C 0.38232(8) -0.25837(7) 0.38771(15) 0.0245(3) Uani 1 1 d .
H17 H 0.3840 -0.2101 0.3964 0.029 Uiso 1 1 calc R
C18 C 0.35717(8) -0.28731(7) 0.27659(13) 0.0223(3) Uani 1 1 d .
H18 H 0.3417 -0.2587 0.2093 0.027 Uiso 1 1 calc R
C19 C 0.35453(7) -0.35811(7) 0.26338(12) 0.0182(2) Uani 1 1 d .
H19 H 0.3379 -0.3775 0.1871 0.022 Uiso 1 1 calc R
S20 S 0.224243(16) -0.457140(15) 0.27969(2) 0.01312(6) Uani 1 1 d .
O21 O 0.21275(5) -0.44838(5) 0.15379(8) 0.01706(19) Uani 1 1 d .
C22 C 0.15461(6) -0.51275(6) 0.28575(11) 0.0136(2) Uani 1 1 d .
C23 C 0.10861(7) -0.54521(7) 0.18446(11) 0.0176(2) Uani 1 1 d .
H23 H 0.1182 -0.5435 0.1146 0.021 Uiso 1 1 calc R
C24 C 0.04849(7) -0.58013(7) 0.18675(12) 0.0189(3) Uani 1 1 d .
H24 H 0.0166 -0.6018 0.1176 0.023 Uiso 1 1 calc R
C25 C 0.03440(7) -0.58372(6) 0.28955(12) 0.0168(2) Uani 1 1 d .
C26 C 0.08186(7) -0.55179(7) 0.39034(11) 0.0167(2) Uani 1 1 d .
H26 H 0.0733 -0.5548 0.4610 0.020 Uiso 1 1 calc R
C27 C 0.14168(7) -0.51559(7) 0.38914(11) 0.0159(2) Uani 1 1 d .
H27 H 0.1731 -0.4932 0.4578 0.019 Uiso 1 1 calc R
C28 C -0.03155(8) -0.62066(8) 0.29081(14) 0.0231(3) Uani 1 1 d .
H28A H -0.0433 -0.6041 0.3566 0.035 Uiso 1 1 calc R
H28B H -0.0218 -0.6699 0.2995 0.035 Uiso 1 1 calc R
H28C H -0.0724 -0.6120 0.2172 0.035 Uiso 1 1 calc R
C29 C 0.29147(7) -0.58419(6) 0.29006(11) 0.0145(2) Uani 1 1 d .
O30 O 0.28714(6) -0.63618(5) 0.33933(9) 0.0222(2) Uani 1 1 d .
O31 O 0.28590(5) -0.58136(5) 0.17846(8) 0.01859(19) Uani 1 1 d .
C32 C 0.27102(8) -0.64680(7) 0.11788(13) 0.0229(3) Uani 1 1 d .
H32A H 0.2677 -0.6405 0.0371 0.034 Uiso 1 1 calc R
H32B H 0.2252 -0.6650 0.1173 0.034 Uiso 1 1 calc R
H32C H 0.3101 -0.6790 0.1584 0.034 Uiso 1 1 calc R
N101 N 0.23149(6) -0.14157(6) 0.66026(10) 0.0184(2) Uani 1 1 d .
C102 C 0.28141(7) -0.09605(7) 0.74811(11) 0.0168(2) Uani 1 1 d .
H102 H 0.2790 -0.1052 0.8264 0.020 Uiso 1 1 calc R
C103 C 0.35497(7) -0.12250(6) 0.74710(11) 0.0146(2) Uani 1 1 d .
C104 C 0.33573(7) -0.14171(7) 0.61832(11) 0.0173(2) Uani 1 1 d .
H4C H 0.3394 -0.1017 0.5718 0.021 Uiso 1 1 calc R
H4D H 0.3675 -0.1786 0.6103 0.021 Uiso 1 1 calc R
C105 C 0.25798(7) -0.16601(7) 0.58080(11) 0.0173(2) Uani 1 1 d .
O106 O 0.22528(6) -0.20066(5) 0.49509(9) 0.0251(2) Uani 1 1 d .
C107 C 0.15504(7) -0.14530(7) 0.64126(13) 0.0216(3) Uani 1 1 d .
H7C H 0.1296 -0.1715 0.5686 0.026 Uiso 1 1 calc R
H8D H 0.1349 -0.0984 0.6291 0.026 Uiso 1 1 calc R
C108 C 0.13972(7) -0.17824(7) 0.74080(13) 0.0202(3) Uani 1 1 d .
C109 C 0.07792(8) -0.15900(7) 0.75999(13) 0.0235(3) Uani 1 1 d .
H109 H 0.0474 -0.1243 0.7128 0.028 Uiso 1 1 calc R
C110 C 0.06047(8) -0.19006(9) 0.84759(16) 0.0310(3) Uani 1 1 d .
H110 H 0.0182 -0.1766 0.8597 0.037 Uiso 1 1 calc R
C111 C 0.10481(9) -0.24065(9) 0.91724(16) 0.0341(4) Uani 1 1 d .
H111 H 0.0932 -0.2616 0.9775 0.041 Uiso 1 1 calc R
C112 C 0.16663(9) -0.26060(8) 0.89822(16) 0.0328(3) Uani 1 1 d .
H112 H 0.1969 -0.2955 0.9452 0.039 Uiso 1 1 calc R
C113 C 0.18400(8) -0.22961(8) 0.81076(14) 0.0256(3) Uani 1 1 d .
H113 H 0.2261 -0.2434 0.7984 0.031 Uiso 1 1 calc R
C114 C 0.26642(7) -0.02066(7) 0.71749(12) 0.0180(2) Uani 1 1 d .
C115 C 0.23623(7) 0.00173(7) 0.60097(13) 0.0215(3) Uani 1 1 d .
H115 H 0.2233 -0.0306 0.5389 0.026 Uiso 1 1 calc R
C116 C 0.22512(8) 0.07142(8) 0.57580(14) 0.0258(3) Uani 1 1 d .
H116 H 0.2054 0.0864 0.4967 0.031 Uiso 1 1 calc R
C117 C 0.24274(8) 0.11876(8) 0.66588(15) 0.0260(3) Uani 1 1 d .
H117 H 0.2356 0.1661 0.6483 0.031 Uiso 1 1 calc R
C118 C 0.27087(8) 0.09720(8) 0.78182(14) 0.0251(3) Uani 1 1 d .
H118 H 0.2818 0.1297 0.8434 0.030 Uiso 1 1 calc R
C119 C 0.28302(7) 0.02781(7) 0.80757(13) 0.0211(3) Uani 1 1 d .
H119 H 0.3027 0.0132 0.8869 0.025 Uiso 1 1 calc R
S120 S 0.424920(16) -0.054051(16) 0.79127(2) 0.01523(6) Uani 1 1 d .
O121 O 0.44343(5) -0.03962(5) 0.91815(9) 0.0203(2) Uani 1 1 d .
C122 C 0.49669(7) -0.10367(7) 0.77804(12) 0.0163(2) Uani 1 1 d .
C123 C 0.54250(7) -0.14115(7) 0.87378(12) 0.0175(2) Uani 1 1 d .
H123 H 0.5349 -0.1415 0.9454 0.021 Uiso 1 1 calc R
C124 C 0.59915(7) -0.17781(7) 0.86307(12) 0.0182(2) Uani 1 1 d .
H124 H 0.6299 -0.2040 0.9274 0.022 Uiso 1 1 calc R
C125 C 0.61156(7) -0.17667(6) 0.75879(12) 0.0181(2) Uani 1 1 d .
C126 C 0.56522(7) -0.13891(7) 0.66461(12) 0.0188(2) Uani 1 1 d .
H126 H 0.5727 -0.1386 0.5929 0.023 Uiso 1 1 calc R
C127 C 0.50788(7) -0.10153(7) 0.67351(12) 0.0180(2) Uani 1 1 d .
H127 H 0.4772 -0.0752 0.6093 0.022 Uiso 1 1 calc R
C128 C 0.67549(8) -0.21409(8) 0.75036(14) 0.0248(3) Uani 1 1 d .
H28D H 0.6843 -0.1977 0.6818 0.037 Uiso 1 1 calc R
H28E H 0.6653 -0.2633 0.7425 0.037 Uiso 1 1 calc R
H28F H 0.7183 -0.2056 0.8213 0.037 Uiso 1 1 calc R
C129 C 0.38107(7) -0.18611(7) 0.82311(11) 0.0170(2) Uani 1 1 d .
O130 O 0.39945(6) -0.23813(5) 0.78983(9) 0.0222(2) Uani 1 1 d .
O131 O 0.38213(6) -0.17729(5) 0.93131(9) 0.0238(2) Uani 1 1 d .
C132 C 0.40826(10) -0.23620(8) 1.00834(14) 0.0326(4) Uani 1 1 d .
H32D H 0.4074 -0.2257 1.0855 0.049 Uiso 1 1 calc R
H32E H 0.4578 -0.2468 1.0164 0.049 Uiso 1 1 calc R
H32F H 0.3771 -0.2757 0.9748 0.049 Uiso 1 1 calc R

loop_
_atom_site_aniso_label
_atom_site_aniso_U_11
_atom_site_aniso_U_22
_atom_site_aniso_U_33
_atom_site_aniso_U_23
_atom_site_aniso_U_13
_atom_site_aniso_U_12
N1 0.0118(5) 0.0161(5) 0.0165(5) 0.0015(4) 0.0037(4) 0.0014(4)
C2 0.0133(5) 0.0141(5) 0.0143(5) -0.0001(4) 0.0056(4) -0.0005(4)
C3 0.0120(5) 0.0126(5) 0.0130(5) 0.0001(4) 0.0039(4) 0.0004(4)
C4 0.0143(5) 0.0174(6) 0.0139(5) 0.0015(4) 0.0053(4) 0.0010(4)
C5 0.0167(6) 0.0157(5) 0.0154(6) 0.0004(4) 0.0040(5) 0.0005(4)
O6 0.0190(5) 0.0302(5) 0.0178(5) 0.0057(4) 0.0029(4) 0.0023(4)
C7 0.0124(6) 0.0203(6) 0.0229(6) -0.0034(5) 0.0049(5) -0.0015(5)
C8 0.0113(5) 0.0175(6) 0.0184(6) 0.0018(5) 0.0036(4) 0.0022(4)
C9 0.0182(6) 0.0179(6) 0.0231(6) 0.0019(5) 0.0080(5) 0.0010(5)
C10 0.0236(7) 0.0185(6) 0.0281(7) -0.0001(5) 0.0080(6) 0.0026(5)
C11 0.0221(7) 0.0304(7) 0.0261(7) 0.0011(6) 0.0106(6) 0.0086(6)
C12 0.0173(6) 0.0313(8) 0.0277(7) 0.0080(6) 0.0099(6) 0.0046(6)
C13 0.0133(6) 0.0215(6) 0.0259(7) 0.0046(5) 0.0053(5) -0.0010(5)
C14 0.0129(5) 0.0143(5) 0.0211(6) -0.0005(5) 0.0076(5) -0.0005(4)
C15 0.0211(6) 0.0161(6) 0.0217(6) -0.0020(5) 0.0081(5) -0.0011(5)
C16 0.0241(7) 0.0201(6) 0.0293(7) -0.0073(5) 0.0116(6) -0.0024(5)
C17 0.0230(7) 0.0144(6) 0.0416(8) -0.0014(6) 0.0185(6) -0.0009(5)
C18 0.0216(6) 0.0167(6) 0.0328(8) 0.0060(5) 0.0151(6) 0.0012(5)
C19 0.0162(6) 0.0187(6) 0.0219(6) 0.0017(5) 0.0096(5) -0.0005(5)
S20 0.01281(13) 0.01327(12) 0.01280(13) 0.00104(10) 0.00427(10) 0.00051(11)
O21 0.0177(5) 0.0203(5) 0.0129(4) 0.0041(3) 0.0055(4) 0.0002(3)
C22 0.0116(5) 0.0141(5) 0.0154(5) 0.0014(4) 0.0054(4) 0.0004(4)
C23 0.0182(6) 0.0201(6) 0.0149(6) -0.0003(5) 0.0066(5) -0.0012(5)
C24 0.0181(6) 0.0205(6) 0.0173(6) -0.0035(5) 0.0057(5) -0.0037(5)
C25 0.0161(6) 0.0140(5) 0.0205(6) 0.0006(5) 0.0069(5) -0.0012(5)
C26 0.0174(6) 0.0184(6) 0.0154(6) 0.0023(5) 0.0075(5) 0.0006(5)
C27 0.0158(6) 0.0175(6) 0.0132(5) 0.0004(4) 0.0043(4) 0.0001(5)
C28 0.0212(6) 0.0205(6) 0.0304(7) -0.0008(5) 0.0130(6) -0.0062(5)
C29 0.0126(5) 0.0137(5) 0.0170(6) -0.0005(4) 0.0053(4) -0.0001(4)
O30 0.0296(5) 0.0154(4) 0.0227(5) 0.0028(4) 0.0111(4) -0.0017(4)
O31 0.0268(5) 0.0139(4) 0.0156(4) -0.0023(3) 0.0086(4) -0.0024(4)
C32 0.0310(7) 0.0165(6) 0.0217(7) -0.0060(5) 0.0104(6) -0.0035(5)
N101 0.0137(5) 0.0187(5) 0.0201(5) -0.0031(4) 0.0034(4) -0.0007(4)
C102 0.0146(6) 0.0171(6) 0.0179(6) -0.0034(5) 0.0054(5) 0.0003(4)
C103 0.0130(5) 0.0138(5) 0.0160(6) -0.0018(4) 0.0041(4) 0.0002(4)
C104 0.0175(6) 0.0183(6) 0.0157(6) -0.0040(5) 0.0058(5) -0.0005(5)
C105 0.0159(6) 0.0154(6) 0.0175(6) 0.0001(5) 0.0027(5) -0.0001(5)
O106 0.0262(5) 0.0229(5) 0.0214(5) -0.0061(4) 0.0035(4) -0.0054(4)
C107 0.0118(6) 0.0226(7) 0.0269(7) 0.0014(5) 0.0033(5) -0.0002(5)
C108 0.0150(6) 0.0157(6) 0.0275(7) -0.0015(5) 0.0053(5) -0.0011(5)
C109 0.0161(6) 0.0198(6) 0.0331(8) -0.0010(5) 0.0076(6) 0.0000(5)
C110 0.0209(7) 0.0330(8) 0.0426(9) -0.0028(7) 0.0160(7) -0.0027(6)
C111 0.0317(8) 0.0324(9) 0.0414(9) 0.0056(7) 0.0175(7) -0.0063(7)
C112 0.0287(8) 0.0238(7) 0.0438(9) 0.0092(7) 0.0112(7) 0.0021(6)
C113 0.0191(6) 0.0199(6) 0.0372(8) 0.0026(6) 0.0098(6) 0.0032(5)
C114 0.0123(5) 0.0177(6) 0.0231(7) -0.0028(5) 0.0059(5) 0.0010(5)
C115 0.0192(6) 0.0200(6) 0.0231(7) -0.0028(5) 0.0055(5) 0.0020(5)
C116 0.0238(7) 0.0228(7) 0.0291(7) 0.0022(6) 0.0078(6) 0.0035(6)
C117 0.0210(7) 0.0168(6) 0.0401(9) -0.0016(6) 0.0116(6) 0.0006(5)
C118 0.0187(6) 0.0221(7) 0.0351(8) -0.0105(6) 0.0109(6) -0.0011(5)
C119 0.0142(6) 0.0230(7) 0.0251(7) -0.0070(5) 0.0062(5) 0.0000(5)
S120 0.01273(13) 0.01445(13) 0.01753(14) -0.00152(11) 0.00458(11) 0.00054(11)
O121 0.0175(5) 0.0224(5) 0.0188(5) -0.0067(4) 0.0044(4) -0.0015(4)
C122 0.0126(5) 0.0147(6) 0.0206(6) -0.0016(5) 0.0051(5) 0.0008(4)
C123 0.0155(6) 0.0189(6) 0.0174(6) -0.0011(5) 0.0054(5) -0.0010(5)
C124 0.0153(6) 0.0159(6) 0.0204(6) 0.0020(5) 0.0032(5) 0.0005(4)
C125 0.0166(6) 0.0123(5) 0.0270(7) -0.0012(5) 0.0102(5) -0.0009(4)
C126 0.0206(6) 0.0167(6) 0.0223(6) 0.0008(5) 0.0115(5) -0.0007(5)
C127 0.0155(6) 0.0180(6) 0.0203(6) 0.0028(5) 0.0067(5) 0.0006(5)
C128 0.0207(7) 0.0195(6) 0.0378(8) 0.0016(6) 0.0152(6) 0.0033(5)
C129 0.0128(5) 0.0184(6) 0.0185(6) -0.0003(5) 0.0043(5) -0.0021(5)
O130 0.0243(5) 0.0161(4) 0.0274(5) -0.0003(4) 0.0112(4) 0.0027(4)
O131 0.0324(6) 0.0209(5) 0.0173(5) 0.0012(4) 0.0084(4) -0.0008(4)
C132 0.0498(10) 0.0228(7) 0.0213(7) 0.0057(6) 0.0089(7) -0.0038(7)

loop_
_atom_type_symbol
_atom_type_description
_atom_type_scat_dispersion_real
_atom_type_scat_dispersion_imag
_atom_type_scat_source
C C 0.0033 0.0016 'International Tables Vol C Tables 4.2.6.8 and 6.1.1.4'
H H 0.0000 0.0000 'International Tables Vol C Tables 4.2.6.8 and 6.1.1.4'
N N 0.0061 0.0033 'International Tables Vol C Tables 4.2.6.8 and 6.1.1.4'
O O 0.0106 0.0060 'International Tables Vol C Tables 4.2.6.8 and 6.1.1.4'
S S 0.1246 0.1234 'International Tables Vol C Tables 4.2.6.8 and 6.1.1.4'

loop_
_geom_angle_atom_site_label_1
_geom_angle_atom_site_label_2
_geom_angle_atom_site_label_3
_geom_angle
C5 N1 C7 123.13(11)
C5 N1 C2 113.76(10)
C7 N1 C2 121.39(10)
N1 C2 C14 111.34(10)
N1 C2 C3 99.32(9)
C14 C2 C3 115.39(10)
N1 C2 H2 110.1
C14 C2 H2 110.1
C3 C2 H2 110.1
C4 C3 C29 109.00(10)
C4 C3 C2 103.04(9)
C29 C3 C2 111.68(10)
C4 C3 S20 111.05(8)
C29 C3 S20 111.72(8)
C2 C3 S20 110.02(8)
C5 C4 C3 102.61(10)
C5 C4 H4A 111.2
C3 C4 H4A 111.2
C5 C4 H4B 111.2
C3 C4 H4B 111.2
H4A C4 H4B 109.2
O6 C5 N1 125.73(12)
O6 C5 C4 126.70(12)
N1 C5 C4 107.57(11)
N1 C7 C8 112.79(10)
N1 C7 H7A 109.0
C8 C7 H7A 109.0
N1 C7 H7B 109.0
C8 C7 H7B 109.0
H7A C7 H7B 107.8
C13 C8 C9 118.99(13)
C13 C8 C7 120.10(12)
C9 C8 C7 120.90(12)
C10 C9 C8 120.21(13)
C10 C9 H9 119.9
C8 C9 H9 119.9
C9 C10 C11 120.49(13)
C9 C10 H10 119.8
C11 C10 H10 119.8
C12 C11 C10 119.48(14)
C12 C11 H11 120.3
C10 C11 H11 120.3
C11 C12 C13 120.26(14)
C11 C12 H12 119.9
C13 C12 H12 119.9
C12 C13 C8 120.55(13)
C12 C13 H13 119.7
C8 C13 H13 119.7
C19 C14 C15 118.61(12)
C19 C14 C2 119.88(12)
C15 C14 C2 121.50(11)
C16 C15 C14 120.75(13)
C16 C15 H15 119.6
C14 C15 H15 119.6
C17 C16 C15 119.96(14)
C17 C16 H16 120.0
C15 C16 H16 120.0
C16 C17 C18 119.99(13)
C16 C17 H17 120.0
C18 C17 H17 120.0
C17 C18 C19 120.26(13)
C17 C18 H18 119.9
C19 C18 H18 119.9
C18 C19 C14 120.43(13)
C18 C19 H19 119.8
C14 C19 H19 119.8
O21 S20 C22 107.23(6)
O21 S20 C3 108.27(5)
C22 S20 C3 99.33(6)
C23 C22 C27 120.92(12)
C23 C22 S20 120.02(10)
C27 C22 S20 118.53(9)
C24 C23 C22 119.25(12)
C24 C23 H23 120.4
C22 C23 H23 120.4
C23 C24 C25 120.87(12)
C23 C24 H24 119.6
C25 C24 H24 119.6
C26 C25 C24 118.84(12)
C26 C25 C28 120.60(12)
C24 C25 C28 120.56(12)
C27 C26 C25 121.07(12)
C27 C26 H26 119.5
C25 C26 H26 119.5
C22 C27 C26 119.04(12)
C22 C27 H27 120.5
C26 C27 H27 120.5
C25 C28 H28A 109.5
C25 C28 H28B 109.5
H28A C28 H28B 109.5
C25 C28 H28C 109.5
H28A C28 H28C 109.5
H28B C28 H28C 109.5
O30 C29 O31 124.01(12)
O30 C29 C3 123.55(11)
O31 C29 C3 112.44(10)
C29 O31 C32 114.38(10)
O31 C32 H32A 109.5
O31 C32 H32B 109.5
H32A C32 H32B 109.5
O31 C32 H32C 109.5
H32A C32 H32C 109.5
H32B C32 H32C 109.5
C105 N101 C107 122.32(11)
C105 N101 C102 113.76(11)
C107 N101 C102 122.00(11)
N101 C102 C114 112.91(11)
N101 C102 C103 100.01(10)
C114 C102 C103 114.59(11)
N101 C102 H102 109.6
C114 C102 H102 109.6
C103 C102 H102 109.6
C129 C103 C104 109.29(10)
C129 C103 C102 111.70(10)
C104 C103 C102 102.70(10)
C129 C103 S120 111.15(9)
C104 C103 S120 110.28(9)
C102 C103 S120 111.40(8)
C105 C104 C103 102.72(10)
C105 C104 H4C 111.2
C103 C104 H4C 111.2
C105 C104 H4D 111.2
C103 C104 H4D 111.2
H4C C104 H4D 109.1
O106 C105 N101 126.26(13)
O106 C105 C104 126.20(13)
N101 C105 C104 107.54(11)
N101 C107 C108 114.25(11)
N101 C107 H7C 108.7
C108 C107 H7C 108.7
N101 C107 H8D 108.7
C108 C107 H8D 108.7
H7C C107 H8D 107.6
C109 C108 C113 118.94(13)
C109 C108 C107 119.02(12)
C113 C108 C107 121.97(13)
C110 C109 C108 120.72(14)
C110 C109 H109 119.6
C108 C109 H109 119.6
C111 C110 C109 120.13(15)
C111 C110 H110 119.9
C109 C110 H110 119.9
C110 C111 C112 119.60(16)
C110 C111 H111 120.2
C112 C111 H111 120.2
C113 C112 C111 120.24(15)
C113 C112 H112 119.9
C111 C112 H112 119.9
C112 C113 C108 120.37(14)
C112 C113 H113 119.8
C108 C113 H113 119.8
C119 C114 C115 118.84(13)
C119 C114 C102 119.51(12)
C115 C114 C102 121.65(12)
C116 C115 C114 120.22(13)
C116 C115 H115 119.9
C114 C115 H115 119.9
C117 C116 C115 120.19(14)
C117 C116 H116 119.9
C115 C116 H116 119.9
C116 C117 C118 120.25(14)
C116 C117 H117 119.9
C118 C117 H117 119.9
C117 C118 C119 119.85(13)
C117 C118 H118 120.1
C119 C118 H118 120.1
C118 C119 C114 120.61(14)
C118 C119 H119 119.7
C114 C119 H119 119.7
O121 S120 C122 107.90(6)
O121 S120 C103 107.73(6)
C122 S120 C103 97.08(6)
C127 C122 C123 121.04(12)
C127 C122 S120 118.90(10)
C123 C122 S120 119.99(10)
C124 C123 C122 119.27(12)
C124 C123 H123 120.4
C122 C123 H123 120.4
C123 C124 C125 120.88(12)
C123 C124 H124 119.6
C125 C124 H124 119.6
C126 C125 C124 118.80(12)
C126 C125 C128 120.93(13)
C124 C125 C128 120.25(12)
C125 C126 C127 121.27(12)
C125 C126 H126 119.4
C127 C126 H126 119.4
C122 C127 C126 118.72(12)
C122 C127 H127 120.6
C126 C127 H127 120.6
C125 C128 H28D 109.5
C125 C128 H28E 109.5
H28D C128 H28E 109.5
C125 C128 H28F 109.5
H28D C128 H28F 109.5
H28E C128 H28F 109.5
O130 C129 O131 123.80(12)
O130 C129 C103 123.83(12)
O131 C129 C103 112.36(11)
C129 O131 C132 114.49(12)
O131 C132 H32D 109.5
O131 C132 H32E 109.5
H32D C132 H32E 109.5
O131 C132 H32F 109.5
H32D C132 H32F 109.5
H32E C132 H32F 109.5

loop_
_geom_bond_atom_site_label_1
_geom_bond_atom_site_label_2
_geom_bond_distance
N1 C5 1.3673(17)
N1 C7 1.4545(16)
N1 C2 1.4676(16)
C2 C14 1.5263(17)
C2 C3 1.5683(17)
C2 H2 1.0000
C3 C4 1.5301(17)
C3 C29 1.5314(17)
C3 S20 1.8501(12)
C4 C5 1.5214(18)
C4 H4A 0.9900
C4 H4B 0.9900
C5 O6 1.2223(16)
C7 C8 1.5104(19)
C7 H7A 0.9900
C7 H7B 0.9900
C8 C13 1.3938(19)
C8 C9 1.3980(18)
C9 C10 1.391(2)
C9 H9 0.9500
C10 C11 1.391(2)
C10 H10 0.9500
C11 C12 1.387(2)
C11 H11 0.9500
C12 C13 1.392(2)
C12 H12 0.9500
C13 H13 0.9500
C14 C19 1.3982(18)
C14 C15 1.4013(19)
C15 C16 1.3928(19)
C15 H15 0.9500
C16 C17 1.385(2)
C16 H16 0.9500
C17 C18 1.389(2)
C17 H17 0.9500
C18 C19 1.3927(19)
C18 H18 0.9500
C19 H19 0.9500
S20 O21 1.4904(10)
S20 C22 1.7901(13)
C22 C23 1.3935(18)
C22 C27 1.3937(17)
C23 C24 1.3919(18)
C23 H23 0.9500
C24 C25 1.3996(18)
C24 H24 0.9500
C25 C26 1.3945(18)
C25 C28 1.5087(18)
C26 C27 1.3946(18)
C26 H26 0.9500
C27 H27 0.9500
C28 H28A 0.9800
C28 H28B 0.9800
C28 H28C 0.9800
C29 O30 1.2038(16)
C29 O31 1.3387(15)
O31 C32 1.4547(16)
C32 H32A 0.9800
C32 H32B 0.9800
C32 H32C 0.9800
N101 C105 1.3636(18)
N101 C107 1.4581(17)
N101 C102 1.4651(16)
C102 C114 1.5230(19)
C102 C103 1.5634(17)
C102 H102 1.0000
C103 C129 1.5259(18)
C103 C104 1.5323(17)
C103 S120 1.8627(13)
C104 C105 1.5212(18)
C104 H4C 0.9900
C104 H4D 0.9900
C105 O106 1.2173(16)
C107 C108 1.516(2)
C107 H7C 0.9900
C107 H8D 0.9900
C108 C109 1.3944(19)
C108 C113 1.4002(19)
C109 C110 1.393(2)
C109 H109 0.9500
C110 C111 1.388(2)
C110 H110 0.9500
C111 C112 1.398(2)
C111 H111 0.9500
C112 C113 1.390(2)
C112 H112 0.9500
C113 H113 0.9500
C114 C119 1.4012(19)
C114 C115 1.4019(19)
C115 C116 1.397(2)
C115 H115 0.9500
C116 C117 1.385(2)
C116 H116 0.9500
C117 C118 1.389(2)
C117 H117 0.9500
C118 C119 1.394(2)
C118 H118 0.9500
C119 H119 0.9500
S120 O121 1.4920(10)
S120 C122 1.7898(13)
C122 C127 1.3888(19)
C122 C123 1.3977(18)
C123 C124 1.3882(18)
C123 H123 0.9500
C124 C125 1.3981(19)
C124 H124 0.9500
C125 C126 1.3929(19)
C125 C128 1.5099(19)
C126 C127 1.3983(18)
C126 H126 0.9500
C127 H127 0.9500
C128 H28D 0.9800
C128 H28E 0.9800
C128 H28F 0.9800
C129 O130 1.2049(16)
C129 O131 1.3369(16)
O131 C132 1.4585(18)
C132 H32D 0.9800
C132 H32E 0.9800
C132 H32F 0.9800

loop_
_geom_torsion_atom_site_label_1
_geom_torsion_atom_site_label_2
_geom_torsion_atom_site_label_3
_geom_torsion_atom_site_label_4
_geom_torsion
C5 N1 C2 C14 95.10(12)
C7 N1 C2 C14 -70.38(14)
C5 N1 C2 C3 -26.95(13)
C7 N1 C2 C3 167.58(11)
N1 C2 C3 C4 35.67(11)
C14 C2 C3 C4 -83.41(12)
N1 C2 C3 C29 -81.19(11)
C14 C2 C3 C29 159.73(10)
N1 C2 C3 S20 154.14(8)
C14 C2 C3 S20 35.07(13)
C29 C3 C4 C5 85.86(11)
C2 C3 C4 C5 -32.89(12)
S20 C3 C4 C5 -150.64(8)
C7 N1 C5 O6 -7.4(2)
C2 N1 C5 O6 -172.61(13)
C7 N1 C5 C4 171.91(11)
C2 N1 C5 C4 6.72(14)
C3 C4 C5 O6 -163.26(13)
C3 C4 C5 N1 17.42(13)
C5 N1 C7 C8 122.58(13)
C2 N1 C7 C8 -73.33(15)
N1 C7 C8 C13 136.51(12)
N1 C7 C8 C9 -44.74(17)
C13 C8 C9 C10 0.6(2)
C7 C8 C9 C10 -178.16(13)
C8 C9 C10 C11 -1.2(2)
C9 C10 C11 C12 1.4(2)
C10 C11 C12 C13 -1.0(2)
C11 C12 C13 C8 0.4(2)
C9 C8 C13 C12 -0.2(2)
C7 C8 C13 C12 178.58(12)
N1 C2 C14 C19 152.18(11)
C3 C2 C14 C19 -95.62(14)
N1 C2 C14 C15 -26.70(16)
C3 C2 C14 C15 85.50(15)
C19 C14 C15 C16 0.4(2)
C2 C14 C15 C16 179.28(12)
C14 C15 C16 C17 0.5(2)
C15 C16 C17 C18 -0.7(2)
C16 C17 C18 C19 0.0(2)
C17 C18 C19 C14 0.8(2)
C15 C14 C19 C18 -1.03(19)
C2 C14 C19 C18 -179.95(12)
C4 C3 S20 O21 177.65(8)
C29 C3 S20 O21 -60.42(9)
C2 C3 S20 O21 64.22(9)
C4 C3 S20 C22 -70.61(9)
C29 C3 S20 C22 51.32(9)
C2 C3 S20 C22 175.96(8)
O21 S20 C22 C23 7.82(12)
C3 S20 C22 C23 -104.74(11)
O21 S20 C22 C27 -163.89(10)
C3 S20 C22 C27 83.55(11)
C27 C22 C23 C24 0.83(19)
S20 C22 C23 C24 -170.68(10)
C22 C23 C24 C25 -0.9(2)
C23 C24 C25 C26 -0.2(2)
C23 C24 C25 C28 178.98(13)
C24 C25 C26 C27 1.3(2)
C28 C25 C26 C27 -177.86(12)
C23 C22 C27 C26 0.26(19)
S20 C22 C27 C26 171.89(10)
C25 C26 C27 C22 -1.35(19)
C4 C3 C29 O30 8.83(16)
C2 C3 C29 O30 122.02(13)
S20 C3 C29 O30 -114.27(12)
C4 C3 C29 O31 -171.74(10)
C2 C3 C29 O31 -58.55(13)
S20 C3 C29 O31 65.16(12)
O30 C29 O31 C32 2.37(18)
C3 C29 O31 C32 -177.06(10)
C105 N101 C102 C114 96.67(13)
C107 N101 C102 C114 -67.88(16)
C105 N101 C102 C103 -25.56(14)
C107 N101 C102 C103 169.89(11)
N101 C102 C103 C129 -82.10(12)
C114 C102 C103 C129 156.87(11)
N101 C102 C103 C104 34.91(12)
C114 C102 C103 C104 -86.12(12)
N101 C102 C103 S120 152.93(9)
C114 C102 C103 S120 31.90(13)
C129 C103 C104 C105 85.83(12)
C102 C103 C104 C105 -32.89(12)
S120 C103 C104 C105 -151.70(9)
C107 N101 C105 O106 -10.1(2)
C102 N101 C105 O106 -174.58(13)
C107 N101 C105 C104 169.54(12)
C102 N101 C105 C104 5.05(15)
C103 C104 C105 O106 -161.94(13)
C103 C104 C105 N101 18.43(13)
C105 N101 C107 C108 127.09(14)
C102 N101 C107 C108 -69.68(16)
N101 C107 C108 C109 151.72(12)
N101 C107 C108 C113 -31.20(19)
C113 C108 C109 C110 0.3(2)
C107 C108 C109 C110 177.43(14)
C108 C109 C110 C111 0.2(2)
C109 C110 C111 C112 -0.6(3)
C110 C111 C112 C113 0.5(3)
C111 C112 C113 C108 -0.1(3)
C109 C108 C113 C112 -0.3(2)
C107 C108 C113 C112 -177.37(14)
N101 C102 C114 C119 150.37(12)
C103 C102 C114 C119 -96.00(14)
N101 C102 C114 C115 -29.59(17)
C103 C102 C114 C115 84.05(15)
C119 C114 C115 C116 1.9(2)
C102 C114 C115 C116 -178.11(13)
C114 C115 C116 C117 -1.1(2)
C115 C116 C117 C118 -0.7(2)
C116 C117 C118 C119 1.5(2)
C117 C118 C119 C114 -0.7(2)
C115 C114 C119 C118 -1.1(2)
C102 C114 C119 C118 178.98(12)
C129 C103 S120 O121 -56.40(10)
C104 C103 S120 O121 -177.77(8)
C102 C103 S120 O121 68.87(10)
C129 C103 S120 C122 55.01(10)
C104 C103 S120 C122 -66.37(9)
C102 C103 S120 C122 -179.72(9)
O121 S120 C122 C127 -155.00(10)
C103 S120 C122 C127 93.74(11)
O121 S120 C122 C123 21.98(12)
C103 S120 C122 C123 -89.28(11)
C127 C122 C123 C124 -1.3(2)
S120 C122 C123 C124 -178.19(10)
C122 C123 C124 C125 1.1(2)
C123 C124 C125 C126 -1.10(19)
C123 C124 C125 C128 177.09(13)
C124 C125 C126 C127 1.2(2)
C128 C125 C126 C127 -176.99(13)
C123 C122 C127 C126 1.4(2)
S120 C122 C127 C126 178.30(10)
C125 C126 C127 C122 -1.3(2)
C104 C103 C129 O130 15.95(17)
C102 C103 C129 O130 128.91(13)
S120 C103 C129 O130 -105.99(13)
C104 C103 C129 O131 -164.86(10)
C102 C103 C129 O131 -51.91(14)
S120 C103 C129 O131 73.19(12)
O130 C129 O131 C132 0.49(19)
C103 C129 O131 C132 -178.70(12)
